data_7223482
loop_
_publ_author_name
'Parveen, Mehtab'
'Azaz, Shaista'
'Malla, Ali Mohammed'
'Ahmad, Faheem'
'Ahmad, Musheer'
'Gupta, Mayank'

_publ_section_title
;
 SiO2/ZnBr2 mediated expeditious approach to
 3-methyl-1-phenyl-1H-pyrazol-5(4H)-one derivatives in water under
 microwave irradiation
;
_journal_name_full 'RSC Adv.'
_journal_paper_doi 10.1039/C5RA21146H
_journal_year 2015
_chemical_formula_moiety 'C19 H15 N3 O'
_chemical_formula_sum 'C19 H15 N3 O'
_chemical_formula_weight 301.34
_chemical_name_systematic
;
 ?
;
_space_group_IT_number 14
_symmetry_cell_setting monoclinic
_symmetry_space_group_name_Hall '-P 2yn'
_symmetry_space_group_name_H-M 'P 1 21/n 1'
_atom_sites_solution_hydrogens geom
_atom_sites_solution_primary direct
_atom_sites_solution_secondary difmap
_audit_creation_method SHELXL-97
_audit_update_record
;
2015-07-02 deposited with the CCDC.
2015-12-14 downloaded from the CCDC.
;
_cell_angle_alpha 90
_cell_angle_beta 94.997(5)
_cell_angle_gamma 90
_cell_formula_units_Z 4
_cell_length_a 5.810(5)
_cell_length_b 9.256(5)
_cell_length_c 26.893(5)
_cell_measurement_reflns_used 999
_cell_measurement_temperature 100(2)
_cell_volume 1440.7(15)
_computing_cell_refinement 'SAINT 6.45 ( Bruker, 2003)'
_computing_data_collection 'SMART 5.628 (Bruker, 2003)'
_computing_data_reduction 'SAINT 6.45 ( Bruker, 2003)'
_computing_molecular_graphics 'DIAMOND 2.1e'
_computing_structure_refinement 'SHELXL-97 (Sheldrick, 1997)'
_computing_structure_solution SIR-97
_diffrn_ambient_temperature 100(2)
_diffrn_measured_fraction_theta_full 0.999
_diffrn_measured_fraction_theta_max 0.999
_diffrn_measurement_device_type 'BRUKER SMART APEX'
_diffrn_measurement_method /w-scans
_diffrn_radiation_monochromator graphite
_diffrn_radiation_source 'fine-focus sealed tube'
_diffrn_radiation_type MoK\a
_diffrn_radiation_wavelength 0.71073
_diffrn_reflns_av_R_equivalents 0.0811
_diffrn_reflns_av_sigmaI/netI 0.0713
_diffrn_reflns_limit_h_max 7
_diffrn_reflns_limit_h_min -7
_diffrn_reflns_limit_k_max 11
_diffrn_reflns_limit_k_min -11
_diffrn_reflns_limit_l_max 32
_diffrn_reflns_limit_l_min -32
_diffrn_reflns_number 11010
_diffrn_reflns_theta_full 25.50
_diffrn_reflns_theta_max 25.50
_diffrn_reflns_theta_min 2.33
_exptl_absorpt_coefficient_mu 0.089
_exptl_absorpt_correction_T_max 0.9860
_exptl_absorpt_correction_T_min 0.9765
_exptl_absorpt_correction_type empirical
_exptl_absorpt_process_details Multi-Scan
_exptl_crystal_colour Red
_exptl_crystal_density_diffrn 1.389
_exptl_crystal_density_method 'not measured'
_exptl_crystal_description Block
_exptl_crystal_F_000 632
_exptl_crystal_size_max 0.27
_exptl_crystal_size_mid 0.21
_exptl_crystal_size_min 0.16
_refine_diff_density_max 0.312
_refine_diff_density_min -0.260
_refine_diff_density_rms 0.063
_refine_ls_extinction_method SHELXL
_refine_ls_goodness_of_fit_ref 1.038
_refine_ls_hydrogen_treatment mixed
_refine_ls_matrix_type full
_refine_ls_number_parameters 217
_refine_ls_number_reflns 2668
_refine_ls_number_restraints 0
_refine_ls_restrained_S_all 1.038
_refine_ls_R_factor_all 0.0675
_refine_ls_R_factor_gt 0.0501
_refine_ls_shift/su_max 0.000
_refine_ls_shift/su_mean 0.000
_refine_ls_structure_factor_coef Fsqd
_refine_ls_weighting_details 'calc w=1/[\s^2^(Fo^2^)+(0.0722P)^2^+0.2903P] where P=(Fo^2^+2Fc^2^)/3'
_refine_ls_weighting_scheme calc
_refine_ls_wR_factor_gt 0.1268
_refine_ls_wR_factor_ref 0.1380
_reflns_number_gt 2087
_reflns_number_total 2668
_reflns_threshold_expression >2sigma(I)
_cod_data_source_file c5ra21146h2.cif
_cod_data_source_block I-P
_cod_depositor_comments
;
The following automatic conversions were performed:

'_symmetry_cell_setting' value 'Monoclinic' changed to 'monoclinic'
according to
/usr/data/users/saulius/crontab/automatic-downloads/rss-feeds/RSC/lib/dictionaries/cif_core.dic
dictionary named 'cif_core.dic' version 2.4.2 from 2011-04-26.

'_exptl_absorpt_correction_type' value 'Empirical' changed to
'empirical' according to
/usr/data/users/saulius/crontab/automatic-downloads/rss-feeds/RSC/lib/dictionaries/cif_core.dic
dictionary named 'cif_core.dic' version 2.4.2 from 2011-04-26.

Automatic conversion script
Id: cif_fix_values 4268 2015-11-12 08:31:59Z antanas 
;
_cod_original_sg_symbol_H-M P21/n
_cod_database_code 7223482

loop_
_symmetry_equiv_pos_as_xyz
'x, y, z'
'-x+1/2, y+1/2, -z+1/2'
'-x, -y, -z'
'x-1/2, -y-1/2, z-1/2'

loop_
_atom_site_label
_atom_site_type_symbol
_atom_site_fract_x
_atom_site_fract_y
_atom_site_fract_z
_atom_site_U_iso_or_equiv
_atom_site_adp_type
_atom_site_occupancy
_atom_site_symmetry_multiplicity
_atom_site_calc_flag
_atom_site_refinement_flags
C1 C -0.2380(3) 0.25432(19) 0.59203(7) 0.0180(4) Uani 1 1 d .
C2 C -0.2610(3) 0.30246(19) 0.64045(7) 0.0197(5) Uani 1 1 d .
H2 H -0.3852 0.2740 0.6577 0.024 Uiso 1 1 calc R
C3 C -0.0934(3) 0.3936(2) 0.66170(7) 0.0204(5) Uani 1 1 d .
H3 H -0.1025 0.4259 0.6942 0.024 Uiso 1 1 calc R
C4 C 0.0907(4) 0.4384(2) 0.63526(7) 0.0229(5) Uani 1 1 d .
H4 H 0.2017 0.5003 0.6504 0.027 Uiso 1 1 calc R
C5 C 0.1102(3) 0.3922(2) 0.58693(7) 0.0209(5) Uani 1 1 d .
H5 H 0.2323 0.4234 0.5695 0.025 Uiso 1 1 calc R
C6 C -0.0547(3) 0.29873(19) 0.56489(7) 0.0178(4) Uani 1 1 d .
C7 C -0.0860(3) 0.2260(2) 0.51676(7) 0.0184(4) Uani 1 1 d .
C8 C -0.2835(3) 0.1422(2) 0.51807(7) 0.0202(5) Uani 1 1 d .
H8 H -0.3447 0.0829 0.4923 0.024 Uiso 1 1 calc R
C9 C 0.0640(3) 0.2460(2) 0.47837(7) 0.0175(4) Uani 1 1 d .
C10 C 0.0690(3) 0.19076(19) 0.43129(7) 0.0172(4) Uani 1 1 d .
C11 C -0.0817(3) 0.08744(19) 0.40297(7) 0.0166(4) Uani 1 1 d .
C12 C 0.2402(3) 0.23084(19) 0.39784(7) 0.0173(4) Uani 1 1 d .
C13 C 0.4329(3) 0.3348(2) 0.40771(7) 0.0212(5) Uani 1 1 d .
H13A H 0.5196 0.3406 0.3790 0.032 Uiso 1 1 calc R
H13B H 0.5322 0.3027 0.4360 0.032 Uiso 1 1 calc R
H13C H 0.3718 0.4283 0.4146 0.032 Uiso 1 1 calc R
C14 C -0.0537(3) -0.01118(19) 0.31549(7) 0.0171(4) Uani 1 1 d .
C15 C -0.2679(3) -0.0786(2) 0.30975(7) 0.0209(5) Uani 1 1 d .
H15 H -0.3748 -0.0640 0.3330 0.025 Uiso 1 1 calc R
C16 C -0.3208(4) -0.1680(2) 0.26889(7) 0.0224(5) Uani 1 1 d .
H16 H -0.4633 -0.2144 0.2652 0.027 Uiso 1 1 calc R
C17 C -0.1651(3) -0.1890(2) 0.23360(7) 0.0211(5) Uani 1 1 d .
H17 H -0.2015 -0.2498 0.2065 0.025 Uiso 1 1 calc R
C18 C 0.0450(3) -0.1187(2) 0.23887(7) 0.0213(5) Uani 1 1 d .
H18 H 0.1497 -0.1314 0.2150 0.026 Uiso 1 1 calc R
C19 C 0.1014(3) -0.0296(2) 0.27930(7) 0.0191(5) Uani 1 1 d .
H19 H 0.2428 0.0180 0.2824 0.023 Uiso 1 1 calc R
N1 N -0.3735(3) 0.15933(17) 0.56235(6) 0.0206(4) Uani 1 1 d .
N2 N 0.0100(3) 0.07809(16) 0.35730(5) 0.0168(4) Uani 1 1 d .
N3 N 0.2076(3) 0.16527(16) 0.35495(6) 0.0189(4) Uani 1 1 d .
O1 O -0.2522(2) 0.02125(13) 0.41535(5) 0.0206(4) Uani 1 1 d .
H1N1 H -0.503(4) 0.115(2) 0.5719(7) 0.022(5) Uiso 1 1 d .
H9 H 0.198(3) 0.318(2) 0.4875(7) 0.019(5) Uiso 1 1 d .

loop_
_atom_site_aniso_label
_atom_site_aniso_U_11
_atom_site_aniso_U_22
_atom_site_aniso_U_33
_atom_site_aniso_U_23
_atom_site_aniso_U_13
_atom_site_aniso_U_12
C1 0.0207(11) 0.0137(9) 0.0196(9) 0.0012(8) 0.0023(8) -0.0005(8)
C2 0.0225(11) 0.0171(10) 0.0202(10) 0.0023(8) 0.0062(8) 0.0016(8)
C3 0.0286(12) 0.0169(9) 0.0157(9) -0.0009(8) 0.0022(8) 0.0036(9)
C4 0.0254(12) 0.0198(10) 0.0233(10) -0.0036(8) 0.0009(9) -0.0046(9)
C5 0.0221(11) 0.0203(10) 0.0206(10) -0.0005(8) 0.0041(8) -0.0056(9)
C6 0.0209(11) 0.0145(9) 0.0182(9) 0.0020(8) 0.0030(8) 0.0010(8)
C7 0.0206(11) 0.0171(10) 0.0175(9) 0.0012(8) 0.0021(8) -0.0015(8)
C8 0.0224(11) 0.0199(10) 0.0186(9) -0.0008(8) 0.0031(8) -0.0027(9)
C9 0.0185(11) 0.0136(9) 0.0202(10) 0.0008(8) 0.0007(8) -0.0012(8)
C10 0.0175(10) 0.0140(9) 0.0201(9) 0.0024(8) 0.0022(8) -0.0004(8)
C11 0.0193(11) 0.0128(9) 0.0183(9) 0.0020(7) 0.0044(8) 0.0026(8)
C12 0.0186(11) 0.0147(9) 0.0186(9) 0.0018(8) 0.0013(8) 0.0001(8)
C13 0.0232(11) 0.0204(10) 0.0202(10) 0.0007(8) 0.0036(8) -0.0051(9)
C14 0.0210(11) 0.0130(9) 0.0172(9) 0.0016(7) 0.0001(8) 0.0025(8)
C15 0.0211(11) 0.0214(10) 0.0209(10) 0.0004(8) 0.0049(8) -0.0002(9)
C16 0.0236(11) 0.0219(10) 0.0217(10) -0.0010(8) 0.0013(8) -0.0061(9)
C17 0.0279(12) 0.0183(10) 0.0167(9) -0.0014(8) -0.0002(8) -0.0009(9)
C18 0.0246(11) 0.0222(10) 0.0178(9) 0.0018(8) 0.0055(8) 0.0022(9)
C19 0.0183(11) 0.0182(10) 0.0210(10) 0.0006(8) 0.0029(8) -0.0027(8)
N1 0.0217(10) 0.0202(9) 0.0206(8) -0.0009(7) 0.0060(7) -0.0073(8)
N2 0.0168(9) 0.0169(8) 0.0171(8) -0.0009(6) 0.0038(7) -0.0020(7)
N3 0.0186(9) 0.0168(8) 0.0215(8) 0.0006(7) 0.0035(7) -0.0047(7)
O1 0.0208(8) 0.0209(7) 0.0209(7) -0.0010(6) 0.0061(6) -0.0055(6)

loop_
_atom_type_symbol
_atom_type_description
_atom_type_scat_dispersion_real
_atom_type_scat_dispersion_imag
_atom_type_scat_source
C C 0.0033 0.0016 'International Tables Vol C Tables 4.2.6.8 and 6.1.1.4'
H H 0.0000 0.0000 'International Tables Vol C Tables 4.2.6.8 and 6.1.1.4'
N N 0.0061 0.0033 'International Tables Vol C Tables 4.2.6.8 and 6.1.1.4'
O O 0.0106 0.0060 'International Tables Vol C Tables 4.2.6.8 and 6.1.1.4'

loop_
_geom_angle_atom_site_label_1
_geom_angle_atom_site_label_2
_geom_angle_atom_site_label_3
_geom_angle
N1 C1 C2 130.18(18)
N1 C1 C6 107.75(16)
C2 C1 C6 122.06(18)
C3 C2 C1 117.55(18)
C3 C2 H2 121.2
C1 C2 H2 121.2
C2 C3 C4 121.09(18)
C2 C3 H3 119.5
C4 C3 H3 119.5
C5 C4 C3 121.04(19)
C5 C4 H4 119.5
C3 C4 H4 119.5
C4 C5 C6 119.02(18)
C4 C5 H5 120.5
C6 C5 H5 120.5
C5 C6 C1 119.21(17)
C5 C6 C7 134.22(18)
C1 C6 C7 106.55(17)
C8 C7 C9 130.71(18)
C8 C7 C6 106.01(16)
C9 C7 C6 123.28(18)
N1 C8 C7 109.92(17)
N1 C8 H8 125.0
C7 C8 H8 125.0
C10 C9 C7 133.47(19)
C10 C9 H9 112.6(10)
C7 C9 H9 114.0(10)
C9 C10 C12 123.43(18)
C9 C10 C11 131.70(18)
C12 C10 C11 104.86(16)
O1 C11 N2 126.06(17)
O1 C11 C10 129.87(17)
N2 C11 C10 104.07(15)
N3 C12 C10 112.12(17)
N3 C12 C13 120.68(16)
C10 C12 C13 127.20(16)
C12 C13 H13A 109.5
C12 C13 H13B 109.5
H13A C13 H13B 109.5
C12 C13 H13C 109.5
H13A C13 H13C 109.5
H13B C13 H13C 109.5
C15 C14 C19 119.67(17)
C15 C14 N2 121.29(16)
C19 C14 N2 119.04(17)
C16 C15 C14 119.38(18)
C16 C15 H15 120.3
C14 C15 H15 120.3
C17 C16 C15 120.94(19)
C17 C16 H16 119.5
C15 C16 H16 119.5
C18 C17 C16 119.35(18)
C18 C17 H17 120.3
C16 C17 H17 120.3
C17 C18 C19 120.62(18)
C17 C18 H18 119.7
C19 C18 H18 119.7
C18 C19 C14 119.99(18)
C18 C19 H19 120.0
C14 C19 H19 120.0
C8 N1 C1 109.77(17)
C8 N1 H1N1 126.0(13)
C1 N1 H1N1 124.2(12)
C11 N2 N3 112.50(14)
C11 N2 C14 130.25(16)
N3 N2 C14 117.08(14)
C12 N3 N2 106.44(15)

loop_
_geom_bond_atom_site_label_1
_geom_bond_atom_site_label_2
_geom_bond_distance
C1 N1 1.386(3)
C1 C2 1.394(2)
C1 C6 1.404(3)
C2 C3 1.375(3)
C2 H2 0.9300
C3 C4 1.398(3)
C3 H3 0.9300
C4 C5 1.382(3)
C4 H4 0.9300
C5 C6 1.385(3)
C5 H5 0.9300
C6 C7 1.456(2)
C7 C8 1.388(3)
C7 C9 1.420(3)
C8 N1 1.351(2)
C8 H8 0.9300
C9 C10 1.368(3)
C9 H9 1.04(2)
C10 C12 1.446(3)
C10 C11 1.465(3)
C11 O1 1.235(2)
C11 N2 1.383(2)
C12 N3 1.303(2)
C12 C13 1.483(3)
C13 H13A 0.9600
C13 H13B 0.9600
C13 H13C 0.9600
C14 C15 1.389(3)
C14 C19 1.393(3)
C14 N2 1.418(2)
C15 C16 1.388(3)
C15 H15 0.9300
C16 C17 1.381(3)
C16 H16 0.9300
C17 C18 1.379(3)
C17 H17 0.9300
C18 C19 1.381(3)
C18 H18 0.9300
C19 H19 0.9300
N1 H1N1 0.91(2)
N2 N3 1.409(2)

loop_
_geom_torsion_atom_site_label_1
_geom_torsion_atom_site_label_2
_geom_torsion_atom_site_label_3
_geom_torsion_atom_site_label_4
_geom_torsion
N1 C1 C2 C3 177.39(18)
C6 C1 C2 C3 -1.5(3)
C1 C2 C3 C4 1.3(3)
C2 C3 C4 C5 -0.2(3)
C3 C4 C5 C6 -0.7(3)
C4 C5 C6 C1 0.5(3)
C4 C5 C6 C7 -177.8(2)
N1 C1 C6 C5 -178.47(17)
C2 C1 C6 C5 0.6(3)
N1 C1 C6 C7 0.3(2)
C2 C1 C6 C7 179.37(17)
C5 C6 C7 C8 178.0(2)
C1 C6 C7 C8 -0.5(2)
C5 C6 C7 C9 -2.8(3)
C1 C6 C7 C9 178.76(17)
C9 C7 C8 N1 -178.6(2)
C6 C7 C8 N1 0.6(2)
C8 C7 C9 C10 -1.0(4)
C6 C7 C9 C10 179.98(19)
C7 C9 C10 C12 178.45(19)
C7 C9 C10 C11 -0.6(4)
C9 C10 C11 O1 -1.5(4)
C12 C10 C11 O1 179.31(18)
C9 C10 C11 N2 178.61(19)
C12 C10 C11 N2 -0.53(19)
C9 C10 C12 N3 -179.23(17)
C11 C10 C12 N3 0.0(2)
C9 C10 C12 C13 -0.2(3)
C11 C10 C12 C13 179.04(17)
C19 C14 C15 C16 2.5(3)
N2 C14 C15 C16 -178.37(17)
C14 C15 C16 C17 -1.0(3)
C15 C16 C17 C18 -0.7(3)
C16 C17 C18 C19 0.9(3)
C17 C18 C19 C14 0.6(3)
C15 C14 C19 C18 -2.3(3)
N2 C14 C19 C18 178.52(16)
C7 C8 N1 C1 -0.4(2)
C2 C1 N1 C8 -178.93(19)
C6 C1 N1 C8 0.1(2)
O1 C11 N2 N3 -178.97(17)
C10 C11 N2 N3 0.88(19)
O1 C11 N2 C14 -4.0(3)
C10 C11 N2 C14 175.82(17)
C15 C14 N2 C11 18.2(3)
C19 C14 N2 C11 -162.63(18)
C15 C14 N2 N3 -167.05(16)
C19 C14 N2 N3 12.1(2)
C10 C12 N3 N2 0.5(2)
C13 C12 N3 N2 -178.59(15)
C11 N2 N3 C12 -0.9(2)
C14 N2 N3 C12 -176.56(15)
